data_2012721
loop_
_publ_author_name
'Low, John N.'
'Quesada, Antonio'
'Marchal, Antonio'
'Melguizo, Manuel'
'Nogueras, Manuel'
'Glidewell, Christopher'

_publ_section_title
;
 Hydrogen bonding in 2-amino-4,6-dimethoxypyrimidine,
 2-benzylamino-4,6-bis(benzyloxy)pyrimidine and
 2-amino-4,6-bis(<i>N</i>-pyrrolidino)pyrimidine: chains of fused rings
 and a centrosymmetric dimer
;
_journal_issue 5
_journal_name_full 'Acta Crystallographica Section C'
_journal_page_first o289
_journal_page_last o294
_journal_paper_doi 10.1107/S0108270102005632
_journal_volume 58
_journal_year 2002
_chemical_formula_moiety 'C6 H9 N3 O2'
_chemical_formula_sum 'C6 H9 N3 O2'
_chemical_formula_weight 155.16
_chemical_name_systematic
;
2-Amino-4,6-dimethoxypyrimidine
;
_space_group_IT_number 15
_symmetry_cell_setting monoclinic
_symmetry_space_group_name_Hall '-C 2yc'
_symmetry_space_group_name_H-M 'C 1 2/c 1'
_atom_sites_solution_hydrogens geom
_atom_sites_solution_primary direct
_atom_sites_solution_secondary difmap
_cell_angle_alpha 90
_cell_angle_beta 106.585(3)
_cell_angle_gamma 90
_cell_formula_units_Z 8
_cell_length_a 12.3971(5)
_cell_length_b 8.3608(5)
_cell_length_c 14.5237(7)
_cell_measurement_reflns_used 1642
_cell_measurement_temperature 120(2)
_cell_measurement_theta_max 27.42
_cell_measurement_theta_min 2.92
_cell_volume 1442.75(13)
_computing_cell_refinement 'DENZO-SMN (Otwinowski & Minor, 1997)'
_computing_data_collection 'KappaCCD Server Software (Nonius, 1997)'
_computing_data_reduction 'DENZO-SMN (Otwinowski & Minor, 1997)'
_computing_molecular_graphics 'PLATON (Spek, 2002)'
_computing_publication_material 'SHELXL97 and PRPKAPPA (Ferguson, 1999)'
_computing_structure_refinement 'SHELXL97 (Sheldrick, 1997)'
_computing_structure_solution 'SHELXS97 (Sheldrick, 1997)'
_diffrn_ambient_temperature 120(2)
_diffrn_measured_fraction_theta_full 0.988
_diffrn_measured_fraction_theta_max 0.988
_diffrn_measurement_device_type 'Nonius KappaCCD area-detector'
_diffrn_measurement_method '\f scans, and \w scans with \k offsets'
_diffrn_radiation_monochromator graphite
_diffrn_radiation_source 'fine-focus sealed X-ray tube'
_diffrn_radiation_type 'Mo K\a'
_diffrn_radiation_wavelength 0.71073
_diffrn_reflns_av_R_equivalents 0.066
_diffrn_reflns_av_sigmaI/netI 0.065
_diffrn_reflns_limit_h_max 14
_diffrn_reflns_limit_h_min -16
_diffrn_reflns_limit_k_max 10
_diffrn_reflns_limit_k_min -9
_diffrn_reflns_limit_l_max 18
_diffrn_reflns_limit_l_min -17
_diffrn_reflns_number 5248
_diffrn_reflns_theta_full 27.42
_diffrn_reflns_theta_max 27.42
_diffrn_reflns_theta_min 2.92
_diffrn_standards_decay_% negligible
_exptl_absorpt_coefficient_mu 0.110
_exptl_absorpt_correction_T_max 0.994
_exptl_absorpt_correction_T_min 0.978
_exptl_absorpt_correction_type multi-scan
_exptl_absorpt_process_details '(DENZO-SMN; Otwinowski & Minor, 1997)'
_exptl_crystal_colour colourless
_exptl_crystal_density_diffrn 1.429
_exptl_crystal_density_meas ?
_exptl_crystal_density_method 'not measured'
_exptl_crystal_description block
_exptl_crystal_F_000 656
_exptl_crystal_size_max 0.20
_exptl_crystal_size_mid 0.15
_exptl_crystal_size_min 0.05
_refine_diff_density_max 0.22
_refine_diff_density_min -0.37
_refine_ls_extinction_method none
_refine_ls_goodness_of_fit_ref 1.011
_refine_ls_hydrogen_treatment constr
_refine_ls_matrix_type full
_refine_ls_number_parameters 102
_refine_ls_number_reflns 1642
_refine_ls_number_restraints 0
_refine_ls_restrained_S_all 1.011
_refine_ls_R_factor_all 0.087
_refine_ls_R_factor_gt 0.049
_refine_ls_shift/su_max <0.001
_refine_ls_shift/su_mean 0.000
_refine_ls_structure_factor_coef Fsqd
_refine_ls_weighting_details 'w = 1/[\s^2^(Fo^2^)+(0.0727P)^2^] where P=(Fo^2^+2Fc^2^)/3'
_refine_ls_weighting_scheme calc
_refine_ls_wR_factor_gt 0.115
_refine_ls_wR_factor_ref 0.132
_reflns_number_gt 1090
_reflns_number_total 1642
_reflns_threshold_expression I>2\s(I)
_cod_data_source_file sk1546.cif
_cod_data_source_block I
_cod_depositor_comments
;
The following automatic conversions were performed:

'_exptl_absorpt_correction_type' value 'Multi-scan' changed to
'multi-scan' according to
/home/saulius/struct/CIF-dictionaries/cif_core.dic dictionary named
'cif_core.dic' version 2.4.1 from 2010-06-29.

Automatic conversion script
Id: cif_fix_values 1715 2011-07-08 13:25:40Z adriana 

The following automatic conversions were performed:

'_exptl_crystal_density_meas' value 'not measured' was changed to '?'
- the value is perceived as not measured.

Automatic conversion script
Id: cif_fix_values 3008 2015-01-20 13:52:24Z robertas 
;
_cod_original_sg_symbol_H-M 'C 2/c'
_cod_database_code 2012721
_cod_database_fobs_code 2012721

loop_
_symmetry_equiv_pos_as_xyz
'x, y, z'
'-x, y, -z+1/2'
'-x, -y, -z'
'x, -y, z+1/2'
'x+1/2, y+1/2, z'
'-x+1/2, y+1/2, -z+1/2'
'-x+1/2, -y+1/2, -z'
'x+1/2, -y+1/2, z+1/2'

loop_
_atom_site_label
_atom_site_fract_x
_atom_site_fract_y
_atom_site_fract_z
_atom_site_U_iso_or_equiv
_atom_site_adp_type
_atom_site_calc_flag
_atom_site_refinement_flags
_atom_site_occupancy
_atom_site_disorder_assembly
_atom_site_disorder_group
_atom_site_type_symbol
N1 0.14019(11) 0.48401(17) 0.48098(9) 0.0206(4) Uani d . 1 . . N
N2 -0.01762(11) 0.37392(19) 0.37859(10) 0.0285(4) Uani d . 1 . . N
N3 0.14982(11) 0.31903(17) 0.34783(9) 0.0205(4) Uani d . 1 . . N
C2 0.09446(13) 0.3937(2) 0.40367(11) 0.0196(4) Uani d . 1 . . C
O4 0.32450(9) 0.26690(14) 0.32742(8) 0.0244(3) Uani d . 1 . . O
C4 0.26097(13) 0.3388(2) 0.37614(11) 0.0200(4) Uani d . 1 . . C
C41 0.27005(15) 0.1574(2) 0.25231(12) 0.0266(4) Uani d . 1 . . C
C5 0.31797(13) 0.4311(2) 0.45409(11) 0.0209(4) Uani d . 1 . . C
O6 0.29165(9) 0.59379(15) 0.58250(8) 0.0253(3) Uani d . 1 . . O
C6 0.25158(13) 0.5009(2) 0.50419(10) 0.0205(4) Uani d . 1 . . C
C61 0.41058(14) 0.6223(2) 0.61287(13) 0.0307(5) Uani d . 1 . . C
H2A -0.0576 0.4195 0.4126 0.034 Uiso calc R 1 . . H
H2B -0.0511 0.3154 0.3282 0.034 Uiso calc R 1 . . H
H41A 0.2195 0.0873 0.2749 0.040 Uiso calc R 1 . . H
H41B 0.3270 0.0925 0.2347 0.040 Uiso calc R 1 . . H
H41C 0.2265 0.2176 0.1961 0.040 Uiso calc R 1 . . H
H5 0.3973 0.4451 0.4717 0.025 Uiso calc R 1 . . H
H61A 0.4505 0.5200 0.6270 0.046 Uiso calc R 1 . . H
H61B 0.4296 0.6889 0.6708 0.046 Uiso calc R 1 . . H
H61C 0.4329 0.6774 0.5616 0.046 Uiso calc R 1 . . H

loop_
_atom_site_aniso_label
_atom_site_aniso_U_11
_atom_site_aniso_U_22
_atom_site_aniso_U_33
_atom_site_aniso_U_12
_atom_site_aniso_U_13
_atom_site_aniso_U_23
N1 0.0176(8) 0.0247(8) 0.0192(7) 0.0026(6) 0.0048(6) -0.0002(6)
N2 0.0161(8) 0.0425(10) 0.0265(8) 0.0012(7) 0.0051(6) -0.0114(7)
N3 0.0207(8) 0.0233(8) 0.0185(7) 0.0011(6) 0.0071(6) 0.0008(6)
C2 0.0196(9) 0.0207(10) 0.0186(8) 0.0022(7) 0.0055(7) 0.0038(7)
O4 0.0221(7) 0.0297(7) 0.0224(6) 0.0025(5) 0.0081(5) -0.0049(5)
C4 0.0208(9) 0.0219(10) 0.0186(8) 0.0050(7) 0.0077(7) 0.0055(7)
C41 0.0307(10) 0.0255(10) 0.0258(9) 0.0012(8) 0.0114(8) -0.0046(8)
C5 0.0153(8) 0.0248(10) 0.0222(8) 0.0006(7) 0.0047(7) 0.0003(7)
O6 0.0191(7) 0.0349(8) 0.0213(6) -0.0007(5) 0.0046(5) -0.0076(5)
C6 0.0210(9) 0.0223(10) 0.0173(8) 0.0016(7) 0.0042(7) 0.0006(7)
C61 0.0174(9) 0.0414(12) 0.0303(10) -0.0002(8) 0.0018(8) -0.0118(8)

loop_
_atom_type_symbol
_atom_type_description
_atom_type_scat_dispersion_real
_atom_type_scat_dispersion_imag
_atom_type_scat_source
C C 0.0033 0.0016 'International Tables Vol C Tables 4.2.6.8 and 6.1.1.4'
H H 0.0000 0.0000 'International Tables Vol C Tables 4.2.6.8 and 6.1.1.4'
N N 0.0061 0.0033 'International Tables Vol C Tables 4.2.6.8 and 6.1.1.4'
O O 0.0106 0.0060 'International Tables Vol C Tables 4.2.6.8 and 6.1.1.4'

loop_
_geom_angle_atom_site_label_1
_geom_angle_atom_site_label_2
_geom_angle_atom_site_label_3
_geom_angle
_geom_angle_publ_flag
C6 N1 C2 115.64(13) no
C2 N2 H2A 120.0 no
C2 N2 H2B 120.0 no
H2A N2 H2B 120.0 no
C4 N3 C2 114.49(14) no
N1 C2 N2 117.07(14) no
N1 C2 N3 126.64(14) no
N2 C2 N3 116.28(15) no
C4 O4 C41 117.81(12) no
N3 C4 O4 119.56(15) no
N3 C4 C5 124.27(15) no
O4 C4 C5 116.17(14) no
O4 C41 H41A 109.5 no
O4 C41 H41B 109.5 no
H41A C41 H41B 109.5 no
O4 C41 H41C 109.5 no
H41A C41 H41C 109.5 no
H41B C41 H41C 109.5 no
C6 C5 C4 115.24(15) no
C6 C5 H5 122.4 no
C4 C5 H5 122.4 no
C6 O6 C61 117.00(13) no
N1 C6 O6 112.34(13) no
N1 C6 C5 123.70(15) no
O6 C6 C5 123.96(15) no
O6 C61 H61A 109.5 no
O6 C61 H61B 109.5 no
H61A C61 H61B 109.5 no
O6 C61 H61C 109.5 no
H61A C61 H61C 109.5 no
H61B C61 H61C 109.5 no

loop_
_geom_bond_atom_site_label_1
_geom_bond_atom_site_label_2
_geom_bond_site_symmetry_2
_geom_bond_distance
_geom_bond_publ_flag
N1 C2 . 1.338(2) y
C2 N3 . 1.355(2) y
N3 C4 . 1.331(2) y
C4 C5 . 1.386(2) y
C5 C6 . 1.375(2) y
C6 N1 . 1.332(2) y
C2 N2 . 1.342(2) y
C4 O4 . 1.342(2) y
O4 C41 . 1.437(2) y
C6 O6 . 1.3492(19) y
O6 C61 . 1.433(2) y
N2 H2A . 0.8800 no
N2 H2B . 0.8800 no
C41 H41A . 0.9800 no
C41 H41B . 0.9800 no
C41 H41C . 0.9800 no
C5 H5 . 0.9500 no
C61 H61A . 0.9800 no
C61 H61B . 0.9800 no
C61 H61C . 0.9800 no

loop_
_geom_hbond_atom_site_label_D
_geom_hbond_atom_site_label_H
_geom_hbond_atom_site_label_A
_geom_hbond_site_symmetry_A
_geom_hbond_distance_DH
_geom_hbond_distance_HA
_geom_hbond_distance_DA
_geom_hbond_angle_DHA
_geom_hbond_publ_flag
N2 H2A N1 3_566 0.88 2.23 3.106(2) 171 y
N2 H2B N3 2_555 0.88 2.50 3.261(2) 145 y

loop_
_geom_torsion_atom_site_label_1
_geom_torsion_atom_site_label_2
_geom_torsion_atom_site_label_3
_geom_torsion_atom_site_label_4
_geom_torsion
_geom_torsion_publ_flag
C6 N1 C2 N2 179.80(15) no
C6 N1 C2 N3 0.1(2) no
C4 N3 C2 N1 1.1(2) no
C4 N3 C2 N2 -178.68(14) no
C2 N3 C4 O4 178.40(14) no
C2 N3 C4 C5 -1.9(2) no
C41 O4 C4 N3 -6.5(2) y
C41 O4 C4 C5 173.81(15) no
N3 C4 C5 C6 1.6(2) no
O4 C4 C5 C6 -178.70(14) no
C2 N1 C6 O6 179.78(13) no
C2 N1 C6 C5 -0.4(2) no
C61 O6 C6 N1 -178.95(15) no
C61 O6 C6 C5 1.3(2) y
C4 C5 C6 N1 -0.3(3) no
C4 C5 C6 O6 179.44(15) no

loop_
_cod_related_entry_id
_cod_related_entry_database
_cod_related_entry_code
1 ChemSpider 106290
